data_4300546
_journal_name_full 'Inorganic Chemistry'
_journal_paper_doi 10.1021/ic0515094
_journal_year 2006
_chemical_formula_moiety 'C20 H34 Au2 Cu2 N12 O2'
_chemical_formula_sum 'C20 H34 Au2 Cu2 N12 O2'
_chemical_formula_weight 995.60
_space_group_IT_number 2
_symmetry_cell_setting triclinic
_symmetry_space_group_name_Hall '-P 1'
_symmetry_space_group_name_H-M 'P -1'
_cell_angle_alpha 64.35(2)
_cell_angle_beta 76.27(2)
_cell_angle_gamma 79.26(2)
_cell_formula_units_Z 1
_cell_length_a 8.465(2)
_cell_length_b 10.274(2)
_cell_length_c 10.468(2)
_cell_measurement_temperature 293
_cell_volume 793.6(3)
_diffrn_ambient_temperature 293
_exptl_crystal_density_diffrn 2.083
_cod_depositor_comments
;
The following automatic conversions were performed:
'_symmetry_cell_setting' value 'Triclinic' changed to 'triclinic'
according to '/home/saulius/struct/CIF-dictionaries/cif_core.dic'
dictionary named 'cif_core.dic' version 2.4.1 from 2010-06-29.

Automatic conversion script
Id: cif_fix_enum 1527 2010-12-29 10:47:43Z saulius 
;
_cod_database_code 4300546

loop_
_symmetry_equiv_pos_as_xyz
x,y,z
-x,-y,-z

loop_
_atom_site_label
_atom_site_type_symbol
_atom_site_fract_x
_atom_site_fract_y
_atom_site_fract_z
_atom_site_U_iso_or_equiv
_atom_site_occupancy
_atom_site_adp_type
_atom_site_refinement_flags_posn
_atom_site_refinement_flags_adp
_atom_site_refinement_flags_occupancy
_atom_site_disorder_assembly
_atom_site_disorder_group
_atom_site_attached_hydrogens
Au1 Au 0.27904(3) 0.42342(2) 0.03364(2) 0.0417 1.0000 Uani . . . . . .
Cu1 Cu 0.01674(7) 0.34083(6) 0.56980(7) 0.0390 1.0000 Uani . . . . . .
O1 O 0.1513(5) 0.4999(4) 0.4873(5) 0.0526 1.0000 Uani . . . . . .
N11 N 0.0800(8) 0.3077(7) 0.3457(6) 0.0740 1.0000 Uani . . . . . .
N12 N 0.0515(9) 0.7133(6) -0.0270(8) 0.0759 1.0000 Uani . . . . . .
N13 N 0.4972(9) 0.5365(7) -0.2713(7) 0.0808 1.0000 Uani . . . . . .
N14 N 0.4910(9) 0.1251(7) 0.1150(8) 0.0868 1.0000 Uani . . . . . .
C11 C 0.1491(8) 0.3487(7) 0.2315(7) 0.0559 1.0000 Uani . . . . . .
C12 C 0.1390(8) 0.6101(6) -0.0088(7) 0.0544 1.0000 Uani . . . . . .
C13 C 0.4146(8) 0.4978(6) -0.1625(7) 0.0571 1.0000 Uani . . . . . .
C14 C 0.4145(8) 0.2329(6) 0.0835(7) 0.0570 1.0000 Uani . . . . . .
N1 N -0.1374(5) 0.1816(4) 0.6691(5) 0.0417 1.0000 Uani . . . . . .
N2 N 0.1939(5) 0.1868(4) 0.6672(5) 0.0456 1.0000 Uani . . . . . .
C3 C -0.0284(8) 0.0449(6) 0.7120(8) 0.0607 1.0000 Uani . . . . . .
C4 C 0.1057(8) 0.0596(6) 0.7722(8) 0.0675 1.0000 Uani . . . . . .
C5 C -0.2453(9) 0.1954(8) 0.7962(8) 0.0705 1.0000 Uani . . . . . .
C6 C -0.2414(8) 0.1820(7) 0.5738(8) 0.0656 1.0000 Uani . . . . . .
C7 C 0.3197(8) 0.1455(7) 0.5658(8) 0.0629 1.0000 Uani . . . . . .
C8 C 0.2733(9) 0.2399(8) 0.7444(9) 0.0699 1.0000 Uani . . . . . .
H31 H -0.0895(8) -0.0328(6) 0.7808(8) 0.10(2) 1.0000 Uiso . . . . . .
H32 H 0.0185(8) 0.0257(6) 0.6292(8) 0.10(2) 1.0000 Uiso . . . . . .
H41 H 0.0591(8) 0.0750(6) 0.8570(8) 0.080(17) 1.0000 Uiso . . . . . .
H42 H 0.1797(8) -0.0258(6) 0.7951(8) 0.080(17) 1.0000 Uiso . . . . . .
H51 H -0.3133(9) 0.2841(8) 0.7668(8) 0.095(16) 1.0000 Uiso . . . . . .
H52 H -0.1799(9) 0.1949(8) 0.8587(8) 0.095(16) 1.0000 Uiso . . . . . .
H53 H -0.3112(9) 0.1167(8) 0.8453(8) 0.095(16) 1.0000 Uiso . . . . . .
H61 H -0.3114(8) 0.2696(7) 0.5469(8) 0.078(14) 1.0000 Uiso . . . . . .
H62 H -0.3053(8) 0.1018(7) 0.6226(8) 0.078(14) 1.0000 Uiso . . . . . .
H63 H -0.1736(8) 0.1750(7) 0.4901(8) 0.078(14) 1.0000 Uiso . . . . . .
H71 H 0.3744(8) 0.2278(7) 0.4981(8) 0.090(15) 1.0000 Uiso . . . . . .
H72 H 0.3964(8) 0.0717(7) 0.6154(8) 0.090(15) 1.0000 Uiso . . . . . .
H73 H 0.2688(8) 0.1104(7) 0.5168(8) 0.090(15) 1.0000 Uiso . . . . . .
H81 H 0.3302(9) 0.3210(8) 0.6773(9) 0.085(15) 1.0000 Uiso . . . . . .
H82 H 0.1915(9) 0.2683(8) 0.8096(9) 0.085(15) 1.0000 Uiso . . . . . .
H83 H 0.3478(9) 0.1653(8) 0.7964(9) 0.085(15) 1.0000 Uiso . . . . . .
H1 H 0.2486 0.4850 0.4128 0.11(3) 1.0000 Uiso . . . . . .

loop_
_atom_site_aniso_label
_atom_site_aniso_U_11
_atom_site_aniso_U_22
_atom_site_aniso_U_33
_atom_site_aniso_U_23
_atom_site_aniso_U_13
_atom_site_aniso_U_12
Au1 0.04247(12) 0.04046(11) 0.03994(11) -0.01396(8) -0.00615(8) -0.00605(7)
Cu1 0.0325(3) 0.0281(3) 0.0490(4) -0.0094(2) -0.0055(3) -0.0038(2)
O1 0.0347(19) 0.0320(17) 0.077(3) -0.0107(17) -0.0058(19) -0.0033(14)
N11 0.070(4) 0.092(4) 0.049(3) -0.022(3) -0.002(3) -0.010(3)
N12 0.085(5) 0.052(3) 0.084(4) -0.023(3) -0.022(4) 0.004(3)
N13 0.088(5) 0.072(4) 0.062(4) -0.017(3) 0.014(3) -0.024(3)
N14 0.083(5) 0.063(4) 0.088(5) -0.017(3) -0.011(4) 0.014(3)
C11 0.052(3) 0.063(3) 0.048(3) -0.016(3) -0.011(3) -0.006(3)
C12 0.063(4) 0.045(3) 0.055(3) -0.020(3) -0.011(3) -0.005(3)
C13 0.062(4) 0.050(3) 0.051(3) -0.011(3) -0.002(3) -0.018(3)
C14 0.052(3) 0.049(3) 0.057(4) -0.015(3) -0.004(3) 0.001(3)
N1 0.036(2) 0.034(2) 0.049(2) -0.0119(18) -0.0030(19) -0.0078(16)
N2 0.039(2) 0.034(2) 0.054(3) -0.0081(18) -0.013(2) -0.0025(17)
C3 0.048(3) 0.034(2) 0.086(5) -0.011(3) -0.010(3) -0.007(2)
C4 0.053(4) 0.046(3) 0.072(4) 0.010(3) -0.017(3) -0.009(3)
C5 0.064(4) 0.071(4) 0.071(4) -0.031(4) 0.015(4) -0.024(3)
C6 0.055(4) 0.066(4) 0.077(5) -0.024(3) -0.014(3) -0.019(3)
C7 0.047(3) 0.057(3) 0.075(4) -0.023(3) -0.009(3) 0.008(3)
C8 0.064(4) 0.075(4) 0.080(5) -0.032(4) -0.032(4) -0.002(3)

loop_
_geom_bond_atom_site_label_1
_geom_bond_site_symmetry_1
_geom_bond_atom_site_label_2
_geom_bond_site_symmetry_2
_geom_bond_distance
_geom_bond_publ_flag
Au1 . C11 . 1.986(7) yes
Au1 . C12 . 1.986(6) yes
Au1 . C13 . 1.992(6) yes
Au1 . C14 . 1.995(6) yes
Cu1 . Cu1 2_566 2.9371(13) yes
Cu1 . O1 2_566 1.936(4) yes
Cu1 . O1 . 1.929(4) yes
Cu1 . N11 . 2.435(6) yes
Cu1 . N1 . 2.035(4) yes
Cu1 . N2 . 2.059(4) yes
Cu1 . C3 . 2.802(5) yes
Cu1 . C4 . 2.838(5) yes
O1 . H1 . 1.030 no
N11 . C11 . 1.129(8) yes
N12 . C12 . 1.144(8) yes
N13 . C13 . 1.130(9) yes
N14 . C14 . 1.129(8) yes
N1 . C3 . 1.481(7) yes
N1 . C5 . 1.471(8) yes
N1 . C6 . 1.477(8) yes
N2 . C4 . 1.484(7) yes
N2 . C7 . 1.458(8) yes
N2 . C8 . 1.476(8) yes
C3 . C4 . 1.482(9) yes
C3 . H32 . 0.9500(2) no
C3 . C4 . 1.482(9) yes
C3 . H31 . 0.9500(3) no
C4 . H42 . 0.9500(3) no
C4 . H41 . 0.9500(2) no
C5 . H52 . 0.95001(19) no
C5 . H53 . 0.9500(3) no
C5 . H51 . 0.9500(3) no
C6 . H62 . 0.9500(3) no
C6 . H63 . 0.9500(2) no
C6 . H61 . 0.9500(3) no
C7 . H72 . 0.9500(3) no
C7 . H73 . 0.95001(16) no
C7 . H71 . 0.9500(3) no
C8 . H82 . 0.9500(2) no
C8 . H83 . 0.9500(3) no
C8 . H81 . 0.9500(3) no
